data_1519547
loop_
_publ_author_name
'Matthews, Craig J.'
'Horton, Peter N.'
'Hursthouse, Michael B.'

_publ_section_title
;
 C78H72Cl4Mn4N16O28
;
_journal_name_full 'Crystal Structure Report Archive'
_journal_page_first 982
_journal_year 2003
_chemical_formula_sum 'C78 H72 Cl4 Mn4 N16 O28'
_chemical_formula_weight 2043.08
_space_group_IT_number 15
_symmetry_cell_setting monoclinic
_symmetry_space_group_name_Hall '-C 2yc'
_symmetry_space_group_name_H-M 'C 1 2/c 1'
_atom_sites_solution_hydrogens geom
_atom_sites_solution_primary direct
_atom_sites_solution_secondary difmap
_cell_angle_alpha 90.00
_cell_angle_beta 103.6330(10)
_cell_angle_gamma 90.00
_cell_formula_units_Z 4
_cell_length_a 28.9660(4)
_cell_length_b 11.0725(2)
_cell_length_c 26.3419(5)
_cell_measurement_reflns_used 9821
_cell_measurement_temperature 120(2)
_cell_measurement_theta_max 27.485
_cell_measurement_theta_min 2.910
_cell_volume 8210.5(2)
_computing_cell_refinement ' DENZO (Otwinowski & Minor, 1997) and COLLECT (Hooft, 1998)'
_computing_data_collection ' DENZO (Otwinowski and Minor, 1997)'
_computing_data_reduction ' DENZO (Otwinowski & Minor, 1997) and COLLECT (Hooft, 1998)'
_computing_molecular_graphics 'PLATON (Spek, 1990)'
_computing_structure_refinement 'SHELXL-97 (Sheldrick, 1997b)'
_computing_structure_solution 'SHELXS-97 (Sheldrick, 1997a)'
_diffrn_ambient_temperature 120(2)
_diffrn_detector_area_resol_mean 9.091
_diffrn_measured_fraction_theta_full 0.998
_diffrn_measured_fraction_theta_max 0.998
_diffrn_measurement_device_type 'Nonius KappaCCD Area Detector'
_diffrn_measurement_method '\f and \w scans to fill Ewald Sphere'
_diffrn_radiation_monochromator graphite
_diffrn_radiation_source 'Nonius FR591 rotating anode'
_diffrn_radiation_type MoK\a
_diffrn_radiation_wavelength 0.71073
_diffrn_reflns_av_R_equivalents 0.1497
_diffrn_reflns_av_sigmaI/netI 0.0896
_diffrn_reflns_limit_h_max 37
_diffrn_reflns_limit_h_min -37
_diffrn_reflns_limit_k_max 14
_diffrn_reflns_limit_k_min -14
_diffrn_reflns_limit_l_max 34
_diffrn_reflns_limit_l_min -34
_diffrn_reflns_number 55541
_diffrn_reflns_theta_full 27.47
_diffrn_reflns_theta_max 27.47
_diffrn_reflns_theta_min 2.96
_exptl_absorpt_coefficient_mu 0.826
_exptl_absorpt_correction_T_max 0.9756
_exptl_absorpt_correction_T_min 0.8139
_exptl_absorpt_correction_type multi-scan
_exptl_absorpt_process_details 'SORTAV Blessing (1997)'
_exptl_crystal_colour Orange
_exptl_crystal_density_diffrn 1.653
_exptl_crystal_density_method 'not measured'
_exptl_crystal_description Rod
_exptl_crystal_F_000 4176
_exptl_crystal_size_max 0.26
_exptl_crystal_size_mid 0.04
_exptl_crystal_size_min 0.03
_refine_diff_density_max 0.653
_refine_diff_density_min -0.616
_refine_diff_density_rms 0.086
_refine_ls_extinction_method none
_refine_ls_goodness_of_fit_ref 1.029
_refine_ls_hydrogen_treatment mixed
_refine_ls_matrix_type full
_refine_ls_number_parameters 600
_refine_ls_number_reflns 9393
_refine_ls_number_restraints 5
_refine_ls_restrained_S_all 1.029
_refine_ls_R_factor_all 0.0985
_refine_ls_R_factor_gt 0.0577
_refine_ls_shift/su_max 0.001
_refine_ls_shift/su_mean 0.000
_refine_ls_structure_factor_coef Fsqd
_refine_ls_weighting_details 'calc w=1/[\s^2^(Fo^2^)+(0.0399P)^2^+22.3042P] where P=(Fo^2^+2Fc^2^)/3'
_refine_ls_weighting_scheme calc
_refine_ls_wR_factor_gt 0.1210
_refine_ls_wR_factor_ref 0.1382
_reflns_number_gt 6361
_reflns_number_total 9393
_reflns_threshold_expression >2sigma(I)
_cod_data_source_file eCrystal-982.cif
_cod_data_source_block s92
_cod_depositor_comments
;
Citation :
Matthews, Craig J. and Horton, Peter N. and Hursthouse, Michael B. (2003) 
University of Southampton, Crystal Structure Report Archive. 
(doi:10.5258/ecrystals/982)

More at:
http://ecrystals.chem.soton.ac.uk/982/

The following automatic conversions were performed:

'_symmetry_cell_setting' value 'Monoclinic' changed to 'monoclinic'
according to the built-in table from CIF Core dictionary named
'cif_core.dic' version 2.4.1 from 2010-06-29.

Automatic conversion script
Id: cif_fix_values 3271 2015-04-21 07:52:19Z andrius 
;
_cod_original_sg_symbol_H-M C2/c
_cod_database_code 1519547

loop_
_symmetry_equiv_pos_as_xyz
'x, y, z'
'-x, y, -z+1/2'
'x+1/2, y+1/2, z'
'-x+1/2, y+1/2, -z+1/2'
'-x, -y, -z'
'x, -y, z-1/2'
'-x+1/2, -y+1/2, -z'
'x+1/2, -y+1/2, z-1/2'

loop_
_atom_site_label
_atom_site_type_symbol
_atom_site_fract_x
_atom_site_fract_y
_atom_site_fract_z
_atom_site_U_iso_or_equiv
_atom_site_adp_type
_atom_site_occupancy
_atom_site_symmetry_multiplicity
_atom_site_calc_flag
_atom_site_refinement_flags
_atom_site_disorder_assembly
_atom_site_disorder_group
C1 C -0.18474(14) 0.2544(3) 0.15584(14) 0.0292(8) Uani 1 1 d . . .
H1 H -0.1732 0.3342 0.1634 0.035 Uiso 1 1 calc R . .
C2 C -0.22721(13) 0.2385(3) 0.11964(15) 0.0322(9) Uani 1 1 d . . .
H2 H -0.2441 0.3055 0.1018 0.039 Uiso 1 1 calc R . .
C3 C -0.24439(14) 0.1231(4) 0.11017(16) 0.0363(9) Uani 1 1 d . . .
H3 H -0.2741 0.1095 0.0863 0.044 Uiso 1 1 calc R . .
C4 C -0.21840(13) 0.0266(3) 0.13548(15) 0.0312(8) Uani 1 1 d . . .
H4 H -0.2300 -0.0536 0.1291 0.037 Uiso 1 1 calc R . .
C5 C -0.17538(12) 0.0486(3) 0.17014(13) 0.0242(7) Uani 1 1 d . . .
C6 C -0.14338(12) -0.0480(3) 0.19787(13) 0.0230(7) Uani 1 1 d . . .
C7 C -0.15012(13) -0.1714(3) 0.18845(14) 0.0263(8) Uani 1 1 d . . .
H7 H -0.1772 -0.2005 0.1637 0.032 Uiso 1 1 calc R . .
C8 C -0.11621(13) -0.2509(3) 0.21626(14) 0.0276(8) Uani 1 1 d . . .
H8 H -0.1199 -0.3354 0.2103 0.033 Uiso 1 1 calc R . .
C9 C -0.07734(13) -0.2079(3) 0.25243(14) 0.0260(8) Uani 1 1 d . . .
H9 H -0.0542 -0.2617 0.2717 0.031 Uiso 1 1 calc R . .
C10 C -0.07278(12) -0.0834(3) 0.26002(13) 0.0233(7) Uani 1 1 d . . .
C11 C -0.03298(12) -0.0206(3) 0.29693(13) 0.0216(7) Uani 1 1 d . . .
C12 C 0.07143(12) -0.0748(3) 0.38330(13) 0.0233(7) Uani 1 1 d . . .
H12 H 0.0705 -0.1598 0.3782 0.028 Uiso 1 1 calc R . .
C13 C 0.11278(12) -0.0265(3) 0.41978(13) 0.0237(7) Uani 1 1 d . . .
C14 C 0.14849(13) -0.1111(3) 0.44165(14) 0.0270(8) Uani 1 1 d . . .
H14 H 0.1439 -0.1938 0.4322 0.032 Uiso 1 1 calc R . .
C15 C 0.18973(14) -0.0765(3) 0.47633(15) 0.0326(9) Uani 1 1 d . . .
H15 H 0.2133 -0.1347 0.4907 0.039 Uiso 1 1 calc R . .
C16 C 0.19658(14) 0.0435(4) 0.49008(15) 0.0343(9) Uani 1 1 d . . .
H16 H 0.2250 0.0677 0.5140 0.041 Uiso 1 1 calc R . .
C17 C 0.16225(13) 0.1293(3) 0.46928(14) 0.0306(8) Uani 1 1 d . . .
H17 H 0.1674 0.2119 0.4787 0.037 Uiso 1 1 calc R . .
C18 C 0.12052(13) 0.0941(3) 0.43478(14) 0.0255(8) Uani 1 1 d . . .
C21 C -0.03506(13) 0.1192(3) 0.44315(14) 0.0296(8) Uani 1 1 d . . .
H21 H -0.0308 0.0385 0.4328 0.036 Uiso 1 1 calc R . .
C22 C -0.05557(14) 0.1372(3) 0.48462(15) 0.0333(9) Uani 1 1 d . . .
H22 H -0.0658 0.0709 0.5021 0.040 Uiso 1 1 calc R . .
C23 C -0.06093(13) 0.2550(3) 0.50023(15) 0.0317(9) Uani 1 1 d . . .
H23 H -0.0746 0.2705 0.5290 0.038 Uiso 1 1 calc R . .
C24 C -0.04631(13) 0.3499(3) 0.47363(14) 0.0280(8) Uani 1 1 d . . .
H24 H -0.0495 0.4310 0.4840 0.034 Uiso 1 1 calc R . .
C25 C -0.02690(12) 0.3245(3) 0.43150(13) 0.0235(7) Uani 1 1 d . . .
C26 C -0.01105(12) 0.4194(3) 0.39951(13) 0.0221(7) Uani 1 1 d . . .
C27 C -0.01868(13) 0.5428(3) 0.40378(13) 0.0259(8) Uani 1 1 d . . .
H27 H -0.0346 0.5725 0.4289 0.031 Uiso 1 1 calc R . .
C28 C -0.00250(12) 0.6218(3) 0.37063(14) 0.0262(8) Uani 1 1 d . . .
H28 H -0.0078 0.7062 0.3726 0.031 Uiso 1 1 calc R . .
C29 C 0.02140(12) 0.5774(3) 0.33480(14) 0.0248(7) Uani 1 1 d . . .
H29 H 0.0332 0.6304 0.3125 0.030 Uiso 1 1 calc R . .
C30 C 0.02761(12) 0.4540(3) 0.33238(13) 0.0222(7) Uani 1 1 d . . .
C31 C 0.05228(12) 0.3892(3) 0.29636(13) 0.0207(7) Uani 1 1 d . . .
C32 C 0.10956(12) 0.4413(3) 0.19991(13) 0.0241(7) Uani 1 1 d . . .
H32 H 0.1063 0.5267 0.1999 0.029 Uiso 1 1 calc R . .
C33 C 0.13245(12) 0.3894(3) 0.16146(13) 0.0245(7) Uani 1 1 d . . .
C34 C 0.14116(13) 0.4697(3) 0.12318(14) 0.0288(8) Uani 1 1 d . . .
H34 H 0.1340 0.5530 0.1254 0.035 Uiso 1 1 calc R . .
C35 C 0.15996(13) 0.4298(3) 0.08243(15) 0.0332(9) Uani 1 1 d . . .
H35 H 0.1646 0.4846 0.0563 0.040 Uiso 1 1 calc R . .
C36 C 0.17195(14) 0.3093(3) 0.08008(15) 0.0352(9) Uani 1 1 d . . .
H36 H 0.1852 0.2819 0.0524 0.042 Uiso 1 1 calc R . .
C37 C 0.16477(14) 0.2278(3) 0.11772(15) 0.0339(9) Uani 1 1 d . . .
H37 H 0.1730 0.1452 0.1159 0.041 Uiso 1 1 calc R . .
C38 C 0.14527(13) 0.2691(3) 0.15830(14) 0.0266(8) Uani 1 1 d . . .
N1 N -0.15890(11) 0.1623(2) 0.18098(11) 0.0254(6) Uani 1 1 d . . .
N2 N -0.10525(10) -0.0071(2) 0.23273(11) 0.0215(6) Uani 1 1 d . . .
N3 N 0.00121(10) -0.0865(2) 0.32421(11) 0.0225(6) Uani 1 1 d . . .
N4 N 0.03585(10) -0.0142(2) 0.35717(11) 0.0221(6) Uani 1 1 d . . .
N21 N -0.02080(10) 0.2094(2) 0.41651(11) 0.0249(6) Uani 1 1 d . . .
N22 N 0.01128(10) 0.3767(2) 0.36367(11) 0.0201(6) Uani 1 1 d . . .
N23 N 0.07105(10) 0.4556(2) 0.26501(11) 0.0230(6) Uani 1 1 d . . .
N24 N 0.09321(10) 0.3818(2) 0.23421(11) 0.0232(6) Uani 1 1 d . . .
O1 O -0.03570(8) 0.09734(19) 0.29847(9) 0.0231(5) Uani 1 1 d . . .
O2 O 0.08642(9) 0.1783(2) 0.41520(10) 0.0280(5) Uani 1 1 d D . .
O21 O 0.05292(8) 0.27196(19) 0.29877(9) 0.0241(5) Uani 1 1 d . . .
O22 O 0.13898(9) 0.1883(2) 0.19563(10) 0.0290(6) Uani 1 1 d D . .
Mn1 Mn -0.094812(19) 0.18762(4) 0.24683(2) 0.02151(13) Uani 1 1 d . . .
Mn2 Mn 0.019871(18) 0.18141(4) 0.35476(2) 0.02101(13) Uani 1 1 d . . .
H2O H 0.0920(13) 0.242(2) 0.4323(13) 0.025 Uiso 1 1 d D . .
H22O H 0.1528(12) 0.124(2) 0.1910(14) 0.025 Uiso 1 1 d D . .
O41 O 0.13755(11) 0.2726(2) 0.56874(11) 0.0440(7) Uani 1 1 d . . .
O42 O 0.06311(12) 0.1866(3) 0.56477(15) 0.0632(9) Uani 1 1 d . . .
O43 O 0.13096(12) 0.0649(3) 0.58420(13) 0.0565(9) Uani 1 1 d . . .
O44 O 0.11842(14) 0.2056(3) 0.64540(12) 0.0611(10) Uani 1 1 d . . .
Cl41 Cl 0.11209(4) 0.18160(8) 0.59061(4) 0.0389(2) Uani 1 1 d . . .
O45 O 0.18504(12) 0.4343(3) 0.44812(14) 0.0579(9) Uani 1 1 d . . .
O46 O 0.20398(12) 0.6407(3) 0.45041(17) 0.0793(13) Uani 1 1 d . . .
O47 O 0.12525(11) 0.5782(3) 0.42551(17) 0.0737(12) Uani 1 1 d . . .
O48 O 0.17710(17) 0.5439(3) 0.37146(15) 0.0826(13) Uani 1 1 d . . .
Cl45 Cl 0.17298(4) 0.54925(9) 0.42345(4) 0.0438(3) Uani 1 1 d . . .
O50 O 0.08825(10) 0.3703(3) 0.47236(11) 0.0403(7) Uani 1 1 d D . .
H50A H 0.1017(13) 0.351(4) 0.5041(9) 0.048 Uiso 1 1 d D . .
H50B H 0.1085(12) 0.417(3) 0.4633(14) 0.048 Uiso 1 1 d D . .
C51 C 0.22604(16) 0.9534(4) 0.19197(19) 0.0514(12) Uani 1 1 d . . .
H51A H 0.2303 0.9944 0.1600 0.062 Uiso 1 1 calc R . .
H51B H 0.2286 0.8652 0.1870 0.062 Uiso 1 1 calc R . .
C52 C 0.26359(18) 0.9934(5) 0.2376(2) 0.0641(15) Uani 1 1 d . . .
H52A H 0.2948 0.9679 0.2321 0.077 Uiso 1 1 calc R . .
H52B H 0.2588 0.9512 0.2691 0.077 Uiso 1 1 calc R . .
C53 C 0.26519(18) 1.1269(5) 0.2479(2) 0.0685(15) Uani 1 1 d . . .
H53A H 0.2679 1.1703 0.2163 0.103 Uiso 1 1 calc R . .
H53B H 0.2927 1.1458 0.2764 0.103 Uiso 1 1 calc R . .
H53C H 0.2360 1.1518 0.2578 0.103 Uiso 1 1 calc R . .
O51 O 0.17983(10) 0.9818(2) 0.20031(11) 0.0386(7) Uani 1 1 d . . .
H51 H 0.1603 0.9288 0.1861 0.058 Uiso 1 1 calc R . .

loop_
_atom_site_aniso_label
_atom_site_aniso_U_11
_atom_site_aniso_U_22
_atom_site_aniso_U_33
_atom_site_aniso_U_23
_atom_site_aniso_U_13
_atom_site_aniso_U_12
C1 0.037(2) 0.0221(18) 0.028(2) 0.0016(15) 0.0084(17) 0.0023(15)
C2 0.030(2) 0.034(2) 0.032(2) 0.0070(16) 0.0056(17) 0.0064(16)
C3 0.023(2) 0.040(2) 0.042(2) 0.0054(18) -0.0008(18) -0.0015(17)
C4 0.029(2) 0.029(2) 0.035(2) 0.0023(16) 0.0056(17) -0.0033(16)
C5 0.0233(19) 0.0265(18) 0.0241(19) 0.0011(14) 0.0078(15) -0.0007(14)
C6 0.0247(19) 0.0235(18) 0.0223(18) -0.0023(14) 0.0082(15) -0.0012(14)
C7 0.0247(19) 0.0275(19) 0.0266(19) -0.0011(15) 0.0056(15) -0.0029(15)
C8 0.035(2) 0.0199(18) 0.029(2) -0.0039(14) 0.0098(17) -0.0019(15)
C9 0.029(2) 0.0214(18) 0.027(2) -0.0005(14) 0.0061(16) 0.0013(14)
C10 0.0272(19) 0.0233(18) 0.0205(18) 0.0009(13) 0.0077(15) 0.0028(14)
C11 0.0212(18) 0.0204(17) 0.0248(18) -0.0027(13) 0.0085(15) -0.0013(13)
C12 0.028(2) 0.0202(17) 0.0231(18) -0.0001(14) 0.0079(15) -0.0010(14)
C13 0.0223(18) 0.0272(18) 0.0226(18) 0.0009(14) 0.0069(15) 0.0018(14)
C14 0.026(2) 0.0234(18) 0.032(2) 0.0026(15) 0.0086(17) 0.0021(15)
C15 0.030(2) 0.033(2) 0.034(2) 0.0064(16) 0.0055(17) 0.0060(16)
C16 0.029(2) 0.044(2) 0.027(2) -0.0030(17) -0.0001(17) 0.0029(17)
C17 0.033(2) 0.0284(19) 0.031(2) -0.0048(16) 0.0082(17) 0.0020(16)
C18 0.026(2) 0.0283(19) 0.0228(18) 0.0004(14) 0.0072(16) 0.0034(15)
C21 0.035(2) 0.0229(19) 0.033(2) 0.0007(15) 0.0105(18) 0.0012(16)
C22 0.039(2) 0.033(2) 0.031(2) 0.0044(16) 0.0151(18) -0.0028(17)
C23 0.032(2) 0.037(2) 0.028(2) 0.0007(16) 0.0109(17) 0.0021(16)
C24 0.031(2) 0.0253(18) 0.0263(19) -0.0039(15) 0.0040(16) 0.0033(15)
C25 0.0217(18) 0.0230(18) 0.0237(18) -0.0012(14) 0.0012(14) 0.0015(14)
C26 0.0199(18) 0.0214(17) 0.0233(18) -0.0008(13) 0.0015(15) 0.0029(13)
C27 0.029(2) 0.0255(18) 0.0239(19) -0.0041(14) 0.0067(16) 0.0032(15)
C28 0.0252(19) 0.0189(17) 0.032(2) -0.0011(14) 0.0015(16) 0.0050(14)
C29 0.0222(19) 0.0231(18) 0.0281(19) 0.0021(14) 0.0036(15) -0.0015(14)
C30 0.0177(17) 0.0220(17) 0.0232(18) 0.0022(14) -0.0026(14) 0.0014(13)
C31 0.0222(18) 0.0176(17) 0.0201(18) -0.0011(13) 0.0006(14) -0.0021(13)
C32 0.0232(18) 0.0188(17) 0.0284(19) 0.0026(14) 0.0023(15) -0.0010(14)
C33 0.0236(19) 0.0252(18) 0.0235(19) 0.0007(14) 0.0031(15) -0.0057(14)
C34 0.028(2) 0.0251(19) 0.032(2) 0.0050(15) 0.0036(17) -0.0057(15)
C35 0.033(2) 0.040(2) 0.026(2) 0.0031(16) 0.0067(17) -0.0124(17)
C36 0.041(2) 0.039(2) 0.029(2) -0.0050(17) 0.0141(18) -0.0093(18)
C37 0.040(2) 0.029(2) 0.034(2) 0.0008(16) 0.0131(19) -0.0006(17)
C38 0.0251(19) 0.0294(19) 0.0242(19) 0.0055(15) 0.0039(15) -0.0061(15)
N1 0.0306(17) 0.0238(16) 0.0226(15) 0.0023(12) 0.0078(13) 0.0033(12)
N2 0.0240(16) 0.0178(14) 0.0228(15) -0.0018(11) 0.0058(13) -0.0010(11)
N3 0.0229(16) 0.0173(14) 0.0263(16) -0.0020(11) 0.0035(13) -0.0008(12)
N4 0.0233(16) 0.0190(14) 0.0241(16) -0.0009(11) 0.0058(13) -0.0005(12)
N21 0.0248(16) 0.0226(15) 0.0275(16) 0.0012(12) 0.0065(13) 0.0013(12)
N22 0.0222(15) 0.0153(14) 0.0219(15) 0.0025(11) 0.0034(12) 0.0025(11)
N23 0.0249(16) 0.0172(14) 0.0273(16) 0.0006(12) 0.0072(13) 0.0029(11)
N24 0.0252(16) 0.0190(14) 0.0252(16) 0.0010(12) 0.0055(13) -0.0028(12)
O1 0.0261(13) 0.0164(12) 0.0254(13) -0.0025(9) 0.0030(11) -0.0001(9)
O2 0.0297(14) 0.0199(13) 0.0300(14) -0.0055(10) -0.0019(11) 0.0024(11)
O21 0.0280(13) 0.0171(12) 0.0292(14) -0.0013(9) 0.0105(11) -0.0010(10)
O22 0.0396(16) 0.0202(13) 0.0315(14) 0.0030(11) 0.0170(12) 0.0045(11)
Mn1 0.0249(3) 0.0161(3) 0.0240(3) -0.0002(2) 0.0066(2) 0.0009(2)
Mn2 0.0241(3) 0.0161(3) 0.0229(3) 0.0002(2) 0.0057(2) 0.0008(2)
O41 0.060(2) 0.0351(15) 0.0382(17) -0.0047(12) 0.0145(15) -0.0112(14)
O42 0.049(2) 0.047(2) 0.092(3) 0.0020(17) 0.014(2) 0.0002(15)
O43 0.074(2) 0.0303(16) 0.066(2) 0.0001(14) 0.0188(19) 0.0108(15)
O44 0.093(3) 0.055(2) 0.043(2) -0.0009(15) 0.0331(19) 0.0018(18)
Cl41 0.0477(6) 0.0282(5) 0.0424(6) -0.0015(4) 0.0143(5) 0.0012(4)
O45 0.059(2) 0.0426(18) 0.070(2) 0.0072(16) 0.0117(18) 0.0093(15)
O46 0.041(2) 0.0434(19) 0.135(4) -0.028(2) -0.017(2) 0.0072(15)
O47 0.0331(19) 0.055(2) 0.127(3) -0.024(2) 0.006(2) 0.0101(15)
O48 0.140(4) 0.048(2) 0.066(3) 0.0066(18) 0.038(3) 0.014(2)
Cl45 0.0385(6) 0.0338(5) 0.0549(7) -0.0100(5) 0.0027(5) 0.0096(4)
O50 0.0425(18) 0.0363(16) 0.0370(17) -0.0069(13) -0.0009(14) 0.0025(13)
C51 0.046(3) 0.061(3) 0.051(3) -0.006(2) 0.020(2) 0.021(2)
C52 0.043(3) 0.095(4) 0.055(3) -0.006(3) 0.013(3) 0.028(3)
C53 0.043(3) 0.092(4) 0.074(4) -0.012(3) 0.019(3) -0.018(3)
O51 0.0408(17) 0.0335(15) 0.0450(18) -0.0031(12) 0.0173(14) 0.0066(12)

loop_
_atom_type_symbol
_atom_type_description
_atom_type_scat_dispersion_real
_atom_type_scat_dispersion_imag
_atom_type_scat_source
C C 0.0033 0.0016 'International Tables Vol C Tables 4.2.6.8 and 6.1.1.4'
H H 0.0000 0.0000 'International Tables Vol C Tables 4.2.6.8 and 6.1.1.4'
N N 0.0061 0.0033 'International Tables Vol C Tables 4.2.6.8 and 6.1.1.4'
O O 0.0106 0.0060 'International Tables Vol C Tables 4.2.6.8 and 6.1.1.4'
Cl Cl 0.1484 0.1585 'International Tables Vol C Tables 4.2.6.8 and 6.1.1.4'
Mn Mn 0.3368 0.7283 'International Tables Vol C Tables 4.2.6.8 and 6.1.1.4'

loop_
_geom_angle_atom_site_label_1
_geom_angle_atom_site_label_2
_geom_angle_atom_site_label_3
_geom_angle
_geom_angle_site_symmetry_1
_geom_angle_site_symmetry_3
N1 C1 C2 123.2(3) . .
N1 C1 H1 118.4 . .
C2 C1 H1 118.4 . .
C3 C2 C1 118.1(3) . .
C3 C2 H2 121.0 . .
C1 C2 H2 121.0 . .
C2 C3 C4 119.9(4) . .
C2 C3 H3 120.1 . .
C4 C3 H3 120.1 . .
C5 C4 C3 119.0(3) . .
C5 C4 H4 120.5 . .
C3 C4 H4 120.5 . .
N1 C5 C4 121.5(3) . .
N1 C5 C6 114.7(3) . .
C4 C5 C6 123.9(3) . .
N2 C6 C7 120.8(3) . .
N2 C6 C5 114.3(3) . .
C7 C6 C5 124.9(3) . .
C8 C7 C6 118.3(3) . .
C8 C7 H7 120.8 . .
C6 C7 H7 120.8 . .
C9 C8 C7 120.4(3) . .
C9 C8 H8 119.8 . .
C7 C8 H8 119.8 . .
C8 C9 C10 118.4(3) . .
C8 C9 H9 120.8 . .
C10 C9 H9 120.8 . .
N2 C10 C9 121.0(3) . .
N2 C10 C11 113.1(3) . .
C9 C10 C11 125.9(3) . .
N3 C11 O1 125.9(3) . .
N3 C11 C10 117.9(3) . .
O1 C11 C10 116.2(3) . .
N4 C12 C13 126.5(3) . .
N4 C12 H12 116.8 . .
C13 C12 H12 116.8 . .
C18 C13 C14 117.7(3) . .
C18 C13 C12 126.4(3) . .
C14 C13 C12 115.9(3) . .
C15 C14 C13 121.6(3) . .
C15 C14 H14 119.2 . .
C13 C14 H14 119.2 . .
C14 C15 C16 119.4(3) . .
C14 C15 H15 120.3 . .
C16 C15 H15 120.3 . .
C15 C16 C17 120.6(4) . .
C15 C16 H16 119.7 . .
C17 C16 H16 119.7 . .
C18 C17 C16 119.9(3) . .
C18 C17 H17 120.1 . .
C16 C17 H17 120.1 . .
O2 C18 C17 119.7(3) . .
O2 C18 C13 119.5(3) . .
C17 C18 C13 120.8(3) . .
N21 C21 C22 123.5(3) . .
N21 C21 H21 118.3 . .
C22 C21 H21 118.3 . .
C21 C22 C23 118.1(3) . .
C21 C22 H22 120.9 . .
C23 C22 H22 120.9 . .
C24 C23 C22 119.6(3) . .
C24 C23 H23 120.2 . .
C22 C23 H23 120.2 . .
C23 C24 C25 118.8(3) . .
C23 C24 H24 120.6 . .
C25 C24 H24 120.6 . .
N21 C25 C24 121.9(3) . .
N21 C25 C26 114.9(3) . .
C24 C25 C26 123.2(3) . .
N22 C26 C27 120.8(3) . .
N22 C26 C25 114.3(3) . .
C27 C26 C25 124.9(3) . .
C28 C27 C26 118.8(3) . .
C28 C27 H27 120.6 . .
C26 C27 H27 120.6 . .
C29 C28 C27 120.0(3) . .
C29 C28 H28 120.0 . .
C27 C28 H28 120.0 . .
C30 C29 C28 118.3(3) . .
C30 C29 H29 120.8 . .
C28 C29 H29 120.8 . .
N22 C30 C29 122.1(3) . .
N22 C30 C31 111.8(3) . .
C29 C30 C31 126.1(3) . .
O21 C31 N23 125.9(3) . .
O21 C31 C30 116.8(3) . .
N23 C31 C30 117.3(3) . .
N24 C32 C33 125.9(3) . .
N24 C32 H32 117.0 . .
C33 C32 H32 117.0 . .
C38 C33 C34 117.8(3) . .
C38 C33 C32 126.4(3) . .
C34 C33 C32 115.9(3) . .
C35 C34 C33 121.4(3) . .
C35 C34 H34 119.3 . .
C33 C34 H34 119.3 . .
C36 C35 C34 119.4(3) . .
C36 C35 H35 120.3 . .
C34 C35 H35 120.3 . .
C35 C36 C37 120.8(3) . .
C35 C36 H36 119.6 . .
C37 C36 H36 119.6 . .
C36 C37 C38 119.2(3) . .
C36 C37 H37 120.4 . .
C38 C37 H37 120.4 . .
O22 C38 C33 119.9(3) . .
O22 C38 C37 118.7(3) . .
C33 C38 C37 121.4(3) . .
C1 N1 C5 118.3(3) . .
C1 N1 Mn1 123.4(2) . .
C5 N1 Mn1 117.8(2) . .
C6 N2 C10 121.1(3) . .
C6 N2 Mn1 120.5(2) . .
C10 N2 Mn1 118.5(2) . .
C11 N3 N4 111.1(3) . .
C12 N4 N3 113.4(3) . .
C12 N4 Mn2 131.5(2) . .
N3 N4 Mn2 115.1(2) . .
C21 N21 C25 118.0(3) . .
C21 N21 Mn2 123.8(2) . .
C25 N21 Mn2 117.8(2) . .
C30 N22 C26 120.0(3) . .
C30 N22 Mn2 119.7(2) . .
C26 N22 Mn2 120.3(2) . .
C31 N23 N24 110.4(3) . .
C32 N24 N23 113.4(3) . .
C32 N24 Mn1 131.5(2) . 2
N23 N24 Mn1 115.06(19) . 2
C11 O1 Mn2 114.6(2) . .
C11 O1 Mn1 119.1(2) . .
Mn2 O1 Mn1 126.31(10) . .
C18 O2 Mn2 135.9(2) . .
C18 O2 H2O 110(3) . .
Mn2 O2 H2O 114(3) . .
C31 O21 Mn1 114.6(2) . 2
C31 O21 Mn2 119.2(2) . .
Mn1 O21 Mn2 125.64(10) 2 .
C38 O22 Mn1 133.8(2) . 2
C38 O22 H22O 108(2) . .
Mn1 O22 H22O 118(2) 2 .
O21 Mn1 O1 94.94(9) 2 .
O21 Mn1 N2 114.32(9) 2 .
O1 Mn1 N2 73.14(9) . .
O21 Mn1 O22 153.31(9) 2 2
O1 Mn1 O22 94.08(9) . 2
N2 Mn1 O22 92.33(9) . 2
O21 Mn1 N24 73.38(9) 2 2
O1 Mn1 N24 109.68(10) . 2
N2 Mn1 N24 171.87(10) . 2
O22 Mn1 N24 79.94(9) 2 2
O21 Mn1 N1 95.57(10) 2 .
O1 Mn1 N1 144.85(9) . .
N2 Mn1 N1 71.96(10) . .
O22 Mn1 N1 91.35(10) 2 .
N24 Mn1 N1 105.46(10) 2 .
O1 Mn2 O21 96.32(9) . .
O1 Mn2 O2 152.90(9) . .
O21 Mn2 O2 92.71(9) . .
O1 Mn2 N22 114.77(10) . .
O21 Mn2 N22 72.46(9) . .
O2 Mn2 N22 92.31(10) . .
O1 Mn2 N4 73.18(10) . .
O21 Mn2 N4 110.30(9) . .
O2 Mn2 N4 79.73(10) . .
N22 Mn2 N4 171.60(11) . .
O1 Mn2 N21 97.21(10) . .
O21 Mn2 N21 144.64(9) . .
O2 Mn2 N21 89.88(10) . .
N22 Mn2 N21 72.21(10) . .
N4 Mn2 N21 104.86(10) . .
O42 Cl41 O43 110.2(2) . .
O42 Cl41 O44 110.5(2) . .
O43 Cl41 O44 108.9(2) . .
O42 Cl41 O41 109.1(2) . .
O43 Cl41 O41 109.75(18) . .
O44 Cl41 O41 108.36(19) . .
O48 Cl45 O46 109.1(3) . .
O48 Cl45 O47 110.6(3) . .
O46 Cl45 O47 108.8(2) . .
O48 Cl45 O45 109.7(2) . .
O46 Cl45 O45 110.3(2) . .
O47 Cl45 O45 108.4(2) . .
H50A O50 H50B 104(3) . .
O51 C51 C52 109.9(3) . .
O51 C51 H51A 109.7 . .
C52 C51 H51A 109.7 . .
O51 C51 H51B 109.7 . .
C52 C51 H51B 109.7 . .
H51A C51 H51B 108.2 . .
C51 C52 C53 115.2(4) . .
C51 C52 H52A 108.5 . .
C53 C52 H52A 108.5 . .
C51 C52 H52B 108.5 . .
C53 C52 H52B 108.5 . .
H52A C52 H52B 107.5 . .
C52 C53 H53A 109.5 . .
C52 C53 H53B 109.5 . .
H53A C53 H53B 109.5 . .
C52 C53 H53C 109.5 . .
H53A C53 H53C 109.5 . .
H53B C53 H53C 109.5 . .
C51 O51 H51 109.5 . .

loop_
_geom_bond_atom_site_label_1
_geom_bond_atom_site_label_2
_geom_bond_distance
_geom_bond_site_symmetry_2
C1 N1 1.343(4) .
C1 C2 1.379(5) .
C1 H1 0.9500 .
C2 C3 1.373(5) .
C2 H2 0.9500 .
C3 C4 1.384(5) .
C3 H3 0.9500 .
C4 C5 1.382(5) .
C4 H4 0.9500 .
C5 N1 1.353(4) .
C5 C6 1.489(5) .
C6 N2 1.338(4) .
C6 C7 1.395(5) .
C7 C8 1.392(5) .
C7 H7 0.9500 .
C8 C9 1.377(5) .
C8 H8 0.9500 .
C9 C10 1.394(5) .
C9 H9 0.9500 .
C10 N2 1.341(4) .
C10 C11 1.493(5) .
C11 N3 1.302(4) .
C11 O1 1.309(4) .
C12 N4 1.285(4) .
C12 C13 1.450(5) .
C12 H12 0.9500 .
C13 C18 1.395(5) .
C13 C14 1.414(5) .
C14 C15 1.376(5) .
C14 H14 0.9500 .
C15 C16 1.379(5) .
C15 H15 0.9500 .
C16 C17 1.391(5) .
C16 H16 0.9500 .
C17 C18 1.386(5) .
C17 H17 0.9500 .
C18 O2 1.368(4) .
C21 N21 1.340(4) .
C21 C22 1.375(5) .
C21 H21 0.9500 .
C22 C23 1.388(5) .
C22 H22 0.9500 .
C23 C24 1.384(5) .
C23 H23 0.9500 .
C24 C25 1.386(5) .
C24 H24 0.9500 .
C25 N21 1.358(4) .
C25 C26 1.486(5) .
C26 N22 1.350(4) .
C26 C27 1.392(5) .
C27 C28 1.393(5) .
C27 H27 0.9500 .
C28 C29 1.386(5) .
C28 H28 0.9500 .
C29 C30 1.381(5) .
C29 H29 0.9500 .
C30 N22 1.349(4) .
C30 C31 1.498(4) .
C31 O21 1.300(4) .
C31 N23 1.315(4) .
C32 N24 1.295(4) .
C32 C33 1.453(5) .
C32 H32 0.9500 .
C33 C38 1.390(5) .
C33 C34 1.412(5) .
C34 C35 1.386(5) .
C34 H34 0.9500 .
C35 C36 1.383(5) .
C35 H35 0.9500 .
C36 C37 1.392(5) .
C36 H36 0.9500 .
C37 C38 1.398(5) .
C37 H37 0.9500 .
C38 O22 1.373(4) .
N1 Mn1 2.240(3) .
N2 Mn1 2.197(3) .
N3 N4 1.411(4) .
N4 Mn2 2.213(3) .
N21 Mn2 2.243(3) .
N22 Mn2 2.196(3) .
N23 N24 1.409(4) .
N24 Mn1 2.205(3) 2
O1 Mn2 2.129(2) .
O1 Mn1 2.164(2) .
O2 Mn2 2.192(3) .
O2 H2O 0.828(18) .
O21 Mn1 2.115(2) 2
O21 Mn2 2.183(2) .
O22 Mn1 2.202(2) 2
O22 H22O 0.842(18) .
Mn1 O21 2.115(2) 2
Mn1 O22 2.202(2) 2
Mn1 N24 2.205(3) 2
O41 Cl41 1.446(3) .
O42 Cl41 1.423(4) .
O43 Cl41 1.429(3) .
O44 Cl41 1.436(3) .
O45 Cl45 1.434(3) .
O46 Cl45 1.427(3) .
O47 Cl45 1.433(3) .
O48 Cl45 1.404(4) .
O50 H50A 0.861(18) .
O50 H50B 0.854(18) .
C51 O51 1.442(5) .
C51 C52 1.485(7) .
C51 H51A 0.9900 .
C51 H51B 0.9900 .
C52 C53 1.502(7) .
C52 H52A 0.9900 .
C52 H52B 0.9900 .
C53 H53A 0.9800 .
C53 H53B 0.9800 .
C53 H53C 0.9800 .
O51 H51 0.8400 .

loop_
_geom_hbond_atom_site_label_D
_geom_hbond_atom_site_label_H
_geom_hbond_atom_site_label_A
_geom_hbond_distance_DH
_geom_hbond_distance_HA
_geom_hbond_distance_DA
_geom_hbond_angle_DHA
_geom_hbond_site_symmetry_A
O2 H2O O50 0.828(18) 1.79(2) 2.598(4) 164(4) .
O22 H22O O51 0.842(18) 1.75(2) 2.564(3) 163(4) 1_545
O50 H50A O41 0.861(18) 1.97(2) 2.819(4) 166(4) .
O50 H50B O47 0.854(18) 2.16(2) 2.931(5) 151(4) .
O51 H51 O44 0.84 2.05 2.890(4) 172.5 6_565
